data_2014627
loop_
_publ_author_name
'Graham Smith '
' Urs D. Wermuth '
' Jonathan M. White '

_publ_section_title
;
 Hydrogen bonding in 1:1 proton-transfer compounds of 5-sulfosalicylic
 acid with 4-<i>X</i>-substituted anilines (<i>X</i> = F, Cl or Br)
;
_journal_issue 2
_journal_name_full 'Acta Crystallographica Section C'
_journal_page_first o105
_journal_page_last o109
_journal_paper_doi 10.1107/S0108270104033451
_journal_volume 61
_journal_year 2005
_chemical_formula_iupac 'C6 H7 Br N +, C7 H5 O6 S -, H2 O'
_chemical_formula_moiety 'C6 H7 Br N +, C7 H5 O6 S -, H2 O'
_chemical_formula_sum 'C13 H14 Br N O7 S'
_chemical_formula_weight 408.22
_chemical_melting_point 515.0(8)
_chemical_name_common '4-bromoanilinium 5-sulfosalicylate monohydrate'
_chemical_name_systematic
;
 4-bromoanilinium 3-carboxy-4-hydroxybenzenesulfonate monohydrate
;
_space_group_IT_number 61
_symmetry_cell_setting orthorhombic
_symmetry_space_group_name_Hall '-P 2ac 2ab'
_symmetry_space_group_name_H-M 'P b c a'
_atom_sites_solution_hydrogens geom
_atom_sites_solution_primary direct
_atom_sites_solution_secondary difmap
_audit_creation_method 'SHELXL97 (Sheldrick, 1997)'
_cell_angle_alpha 90.00
_cell_angle_beta 90.00
_cell_angle_gamma 90.00
_cell_formula_units_Z 8
_cell_length_a 12.7810(19)
_cell_length_b 6.9860(10)
_cell_length_c 35.454(5)
_cell_measurement_reflns_used 4362
_cell_measurement_temperature 295(2)
_cell_measurement_theta_max 26.95
_cell_measurement_theta_min 2.30
_cell_volume 3165.6(8)
_computing_cell_refinement SMART
_computing_data_collection 'SMART (Bruker, 2000)'
_computing_data_reduction 'SAINT (Bruker, 1999)'
_computing_molecular_graphics 'PLATON (Spek, 2003)'
_computing_publication_material PLATON
_computing_structure_refinement SHELXTL
_computing_structure_solution 'SHELXTL (Bruker, 1997)'
_diffrn_ambient_temperature 295(2)
_diffrn_measured_fraction_theta_full 0.997
_diffrn_measured_fraction_theta_max 0.997
_diffrn_measurement_device_type 'Bruker SMART CCD area-detector diffractometer'
_diffrn_measurement_method '\f  and \w scans '
_diffrn_radiation_monochromator graphite
_diffrn_radiation_source ' sealed tube'
_diffrn_radiation_type 'MoK\a '
_diffrn_radiation_wavelength 0.71073
_diffrn_reflns_av_R_equivalents 0.0322
_diffrn_reflns_av_sigmaI/netI 0.0243
_diffrn_reflns_limit_h_max 15
_diffrn_reflns_limit_h_min -15
_diffrn_reflns_limit_k_max 4
_diffrn_reflns_limit_k_min -8
_diffrn_reflns_limit_l_max 41
_diffrn_reflns_limit_l_min -42
_diffrn_reflns_number 14778
_diffrn_reflns_theta_full 25.00
_diffrn_reflns_theta_max 25.00
_diffrn_reflns_theta_min 1.15
_diffrn_standards_decay_% 0.0
_diffrn_standards_number 0
_exptl_absorpt_coefficient_mu 2.764
_exptl_absorpt_correction_T_max 0.436
_exptl_absorpt_correction_T_min 0.350
_exptl_absorpt_correction_type multi-scan
_exptl_absorpt_process_details '(SADABS; Bruker, 1997)'
_exptl_crystal_colour colourless
_exptl_crystal_density_diffrn 1.713
_exptl_crystal_density_method 'not measured'
_exptl_crystal_description block
_exptl_crystal_F_000 1648
_exptl_crystal_size_max 0.45
_exptl_crystal_size_mid 0.30
_exptl_crystal_size_min 0.30
_refine_diff_density_max 0.592
_refine_diff_density_min -0.552
_refine_ls_extinction_method 'none '
_refine_ls_goodness_of_fit_ref 1.069
_refine_ls_hydrogen_treatment mixed
_refine_ls_matrix_type full
_refine_ls_number_parameters 237
_refine_ls_number_reflns 2842
_refine_ls_number_restraints 0
_refine_ls_restrained_S_all 1.069
_refine_ls_R_factor_all 0.0497
_refine_ls_R_factor_gt 0.0382
_refine_ls_shift/su_max 0.003
_refine_ls_shift/su_mean 0.000
_refine_ls_structure_factor_coef Fsqd
_refine_ls_weighting_details 'calc w=1/[\s^2^(Fo^2^)+(0.0657P)^2^+0.9744P] where P=(Fo^2^+2Fc^2^)/3'
_refine_ls_weighting_scheme calc
_refine_ls_wR_factor_gt 0.1068
_refine_ls_wR_factor_ref 0.1121
_reflns_number_gt 2203
_reflns_number_total 2788
_reflns_threshold_expression 'I >2\s(I)'
_cod_data_source_file bm1595.cif
_cod_data_source_block (III)
_cod_depositor_comments
;
The following automatic conversions were performed:

'_chemical_melting_point' value '514.2--515.7' was changed to
'515.0(8)' - the average value was taken and precision was estimated.

Automatic conversion script
Id: cif_fix_values 1646 2011-03-28 12:23:43Z adriana 

The following automatic conversions were performed:

'_chemical_melting_point' value '514.2--515.7' was changed to
'515.0(8)' - the average value was taken and precision was estimated.

Automatic conversion script
Id: cif_fix_values 1715 2011-07-08 13:25:40Z adriana 
;
_cod_original_sg_symbol_Hall '-P 2ac 2ab '
_cod_original_sg_symbol_H-M 'P b c a '
_cod_database_code 2014627

loop_
_symmetry_equiv_pos_as_xyz
x,y,z
1/2-x,-y,1/2+z
1/2+x,1/2-y,-z
-x,1/2+y,1/2-z
-x,-y,-z
1/2+x,y,1/2-z
1/2-x,1/2+y,z
x,1/2-y,1/2+z

loop_
_atom_site_aniso_label
_atom_site_aniso_U_11
_atom_site_aniso_U_22
_atom_site_aniso_U_33
_atom_site_aniso_U_12
_atom_site_aniso_U_13
_atom_site_aniso_U_23
S5 0.0443(4) 0.0357(4) 0.0211(3) 0.0017(3) -0.0037(3) 0.0004(3)
O2 0.0601(13) 0.0662(15) 0.0293(11) -0.0235(12) -0.0087(10) -0.0016(10)
O51 0.0463(12) 0.0726(15) 0.0367(12) -0.0118(11) -0.0091(9) 0.0033(10)
O52 0.0673(14) 0.0414(11) 0.0337(11) 0.0092(10) -0.0048(9) -0.0115(9)
O53 0.0682(13) 0.0455(11) 0.0228(9) 0.0081(10) -0.0026(8) 0.0069(8)
O71 0.0582(14) 0.0701(15) 0.0228(11) -0.0234(12) 0.0074(9) -0.0008(10)
O72 0.0586(12) 0.0678(13) 0.0206(10) -0.0136(11) 0.0016(9) -0.0035(10)
C1 0.0410(14) 0.0317(13) 0.0230(13) 0.0007(12) 0.0025(11) -0.0005(11)
C2 0.0429(15) 0.0325(14) 0.0266(13) -0.0034(12) -0.0042(11) -0.0030(11)
C3 0.0388(14) 0.0376(15) 0.0345(15) -0.0103(12) 0.0011(11) -0.0004(11)
C4 0.0452(16) 0.0348(14) 0.0271(13) -0.0028(12) 0.0069(11) 0.0029(11)
C5 0.0376(14) 0.0273(12) 0.0236(13) 0.0022(11) -0.0007(10) 0.0014(10)
C6 0.0356(14) 0.0284(13) 0.0279(13) 0.0002(11) 0.0010(10) -0.0012(10)
C7 0.0457(16) 0.0380(16) 0.0265(14) -0.0028(13) 0.0043(12) -0.0056(11)
Br41 0.1346(5) 0.0798(4) 0.0375(3) -0.0063(3) -0.0071(2) 0.0017(2)
N11 0.0547(15) 0.0372(13) 0.0378(14) -0.0001(12) -0.0040(11) -0.0028(10)
C11 0.0467(16) 0.0299(13) 0.0358(15) -0.0036(13) 0.0015(12) 0.0009(12)
C21 0.0500(18) 0.058(2) 0.0453(19) 0.0065(15) 0.0051(14) 0.0051(15)
C31 0.0553(19) 0.062(2) 0.051(2) 0.0043(16) -0.0072(16) 0.0047(16)
C41 0.077(2) 0.0375(16) 0.0371(17) -0.0077(16) -0.0058(16) -0.0025(13)
C51 0.062(2) 0.0412(17) 0.0487(19) -0.0014(15) 0.0146(16) -0.0010(14)
C61 0.0488(17) 0.0385(17) 0.0506(19) 0.0008(13) 0.0021(14) 0.0000(14)
O1W 0.0653(19) 0.119(3) 0.083(2) -0.005(2) -0.0007(15) 0.045(3)

loop_
_atom_site_label
_atom_site_fract_x
_atom_site_fract_y
_atom_site_fract_z
_atom_site_U_iso_or_equiv
_atom_site_thermal_displace_type
_atom_site_occupancy
_atom_site_type_symbol
S5 0.47157(5) 0.96199(10) 0.696416(18) 0.0337(2) Uani 1.000 S
O2 0.24796(17) 0.7489(3) 0.55712(6) 0.0519(8) Uani 1.000 O
O51 0.57779(17) 1.0167(3) 0.68714(6) 0.0519(8) Uani 1.000 O
O52 0.41149(17) 1.1239(3) 0.70977(5) 0.0475(7) Uani 1.000 O
O53 0.46616(16) 0.7984(3) 0.72161(5) 0.0455(6) Uani 1.000 O
O71 0.53666(17) 1.0287(3) 0.55021(6) 0.0504(8) Uani 1.000 O
O72 0.40158(17) 0.8994(3) 0.51939(5) 0.0490(7) Uani 1.000 O
C1 0.4033(2) 0.8850(4) 0.58601(7) 0.0319(8) Uani 1.000 C
C2 0.3054(2) 0.7953(4) 0.58797(7) 0.0340(8) Uani 1.000 C
C3 0.2631(2) 0.7498(4) 0.62296(8) 0.0370(8) Uani 1.000 C
C4 0.3146(2) 0.7966(4) 0.65550(7) 0.0357(8) Uani 1.000 C
C5 0.4118(2) 0.8882(4) 0.65387(7) 0.0295(8) Uani 1.000 C
C6 0.4561(2) 0.9302(3) 0.61935(7) 0.0306(8) Uani 1.000 C
C7 0.4472(2) 0.9386(4) 0.54897(8) 0.0367(9) Uani 1.000 C
Br41 0.86288(4) 1.03786(7) 0.534233(11) 0.0840(2) Uani 1.000 Br
N11 0.9246(2) 0.9495(3) 0.70380(7) 0.0432(8) Uani 1.000 N
C11 0.9090(2) 0.9728(4) 0.66345(8) 0.0375(8) Uani 1.000 C
C21 0.8155(3) 1.0409(5) 0.64965(9) 0.0511(11) Uani 1.000 C
C31 0.8019(3) 1.0618(5) 0.61127(10) 0.0561(11) Uani 1.000 C
C41 0.8822(3) 1.0138(4) 0.58725(9) 0.0505(10) Uani 1.000 C
C51 0.9759(3) 0.9469(4) 0.60075(10) 0.0506(11) Uani 1.000 C
C61 0.9894(2) 0.9270(4) 0.63919(9) 0.0460(10) Uani 1.000 C
O1W 0.7294(3) 0.8389(8) 0.73346(11) 0.0891(14) Uani 1.000 O
H2 0.283(3) 0.784(6) 0.5384(11) 0.069(13) Uiso 1.000 H
H3 0.1991 0.6868 0.6243 0.0440 Uiso 1.000 H
H4 0.2850 0.7673 0.6788 0.0430 Uiso 1.000 H
H6 0.5214 0.9888 0.6183 0.0370 Uiso 1.000 H
H72 0.555(3) 1.056(4) 0.5292(10) 0.048(10) Uiso 1.000 H
H11A 0.951(3) 1.059(4) 0.7140(10) 0.068(11) Uiso 1.000 H
H11B 0.970(3) 0.856(4) 0.7080(10) 0.066(10) Uiso 1.000 H
H11C 0.864(3) 0.920(4) 0.7150(10) 0.064(11) Uiso 1.000 H
H21 0.7616 1.0727 0.6661 0.0610 Uiso 1.000 H
H31 0.7389 1.1078 0.6017 0.0670 Uiso 1.000 H
H51 1.0297 0.9154 0.5842 0.0610 Uiso 1.000 H
H61 1.0528 0.8828 0.6487 0.0550 Uiso 1.000 H
H1A 0.708(4) 0.779(8) 0.7487(18) 0.11(2) Uiso 1.000 H
H1B 0.684(4) 0.892(7) 0.7201(17) 0.10(2) Uiso 1.000 H

loop_
_atom_type_symbol
_atom_type_description
_atom_type_scat_dispersion_real
_atom_type_scat_dispersion_imag
_atom_type_scat_source
C C 0.0181 0.0091 'International Tables Vol C Tables 4.2.6.8 and 6.1.1.4'
H H 0.0000 0.0000 'International Tables Vol C Tables 4.2.6.8 and 6.1.1.4'
N N 0.0311 0.0180 'International Tables Vol C Tables 4.2.6.8 and 6.1.1.4'
O O 0.0492 0.0322 'International Tables Vol C Tables 4.2.6.8 and 6.1.1.4'
S S 0.3331 0.5567 'International Tables Vol C Tables 4.2.6.8 and 6.1.1.4'
Br Br -0.6763 1.2805 'International Tables Vol C Tables 4.2.6.8 and 6.1.1.4'

loop_
_geom_angle_atom_site_label_1
_geom_angle_atom_site_label_2
_geom_angle_atom_site_label_3
_geom_angle
_geom_angle_publ_flag
O51 S5 O52 111.44(13) no
O51 S5 O53 113.08(12) no
O51 S5 C5 106.76(12) no
O52 S5 O53 112.87(12) no
O52 S5 C5 106.13(12) no
O53 S5 C5 105.95(12) no
C2 O2 H2 106(3) no
C7 O71 H72 110(3) no
H1A O1W H1B 114(6) no
C11 N11 H11B 110(2) no
C11 N11 H11C 110(2) no
H11A N11 H11B 108(3) no
H11A N11 H11C 110(3) no
H11B N11 H11C 109(3) no
C11 N11 H11A 110(2) no
C2 C1 C6 119.4(2) no
C2 C1 C7 119.8(2) no
C6 C1 C7 120.8(2) no
O2 C2 C1 123.4(2) no
O2 C2 C3 117.0(2) no
C1 C2 C3 119.6(2) no
C2 C3 C4 120.7(2) no
C3 C4 C5 120.1(2) no
C4 C5 C6 119.9(2) no
S5 C5 C6 121.2(2) no
S5 C5 C4 118.82(19) no
C1 C6 C5 120.3(2) no
O72 C7 C1 121.4(2) no
O71 C7 O72 123.4(3) no
O71 C7 C1 115.2(2) no
C2 C3 H3 119.73 no
C4 C3 H3 119.55 no
C3 C4 H4 120.01 no
C5 C4 H4 119.87 no
C5 C6 H6 119.81 no
C1 C6 H6 119.92 no
N11 C11 C61 119.1(2) no
N11 C11 C21 120.5(3) no
C21 C11 C61 120.4(3) no
C11 C21 C31 119.8(3) no
C21 C31 C41 119.4(3) no
Br41 C41 C31 119.6(3) no
Br41 C41 C51 119.2(3) no
C31 C41 C51 121.2(3) no
C41 C51 C61 119.2(3) no
C11 C61 C51 120.0(3) no
C11 C21 H21 120.21 no
C31 C21 H21 120.01 no
C41 C31 H31 120.26 no
C21 C31 H31 120.33 no
C41 C51 H51 120.38 no
C61 C51 H51 120.42 no
C11 C61 H61 120.03 no
C51 C61 H61 120.00 no

loop_
_geom_bond_atom_site_label_1
_geom_bond_atom_site_label_2
_geom_bond_site_symmetry_1
_geom_bond_site_symmetry_2
_geom_bond_distance
_geom_bond_publ_flag
Br41 C41 . . 1.903(3) no
S5 O51 . . 1.448(2) no
S5 O53 . . 1.452(2) no
S5 C5 . . 1.768(3) no
S5 O52 . . 1.447(2) no
O2 C2 . . 1.357(3) no
O71 C7 . . 1.306(3) no
O72 C7 . . 1.231(3) no
O2 H2 . . 0.84(4) no
O71 H72 . . 0.80(4) no
O1W H1B . . 0.84(5) no
O1W H1A . . 0.74(6) no
N11 C11 . . 1.454(4) no
N11 H11C . . 0.89(4) no
N11 H11A . . 0.91(3) no
N11 H11B . . 0.89(3) no
C1 C6 . . 1.397(4) no
C1 C7 . . 1.476(4) no
C1 C2 . . 1.401(4) no
C2 C3 . . 1.390(4) no
C3 C4 . . 1.368(4) no
C4 C5 . . 1.399(4) no
C5 C6 . . 1.380(4) no
C3 H3 . . 0.9301 no
C4 H4 . . 0.9314 no
C6 H6 . . 0.9303 no
C11 C61 . . 1.378(4) no
C11 C21 . . 1.376(5) no
C21 C31 . . 1.380(5) no
C31 C41 . . 1.375(5) no
C41 C51 . . 1.372(5) no
C51 C61 . . 1.381(5) no
C21 H21 . . 0.9296 no
C31 H31 . . 0.9310 no
C51 H51 . . 0.9303 no
C61 H61 . . 0.9304 no

loop_
_geom_hbond_atom_site_label_D
_geom_hbond_atom_site_label_H
_geom_hbond_atom_site_label_A
_geom_hbond_site_symmetry_A
_geom_hbond_distance_DH
_geom_hbond_distance_HA
_geom_hbond_distance_DA
_geom_hbond_angle_DHA
_geom_hbond_publ_flag
O2 H2 O72 . 0.84(4) 1.84(4) 2.598(3) 149(4) yes
O71 H72 O72 5_676 0.80(4) 1.84(4) 2.639(3) 176(3) yes
O1W H1A O52 4_646 0.74(6) 2.38(6) 3.090(5) 162(5) yes
O1W H1B O51 . 0.84(5) 1.99(5) 2.827(5) 179(6) yes
N11 H11A O53 7_655 0.91(3) 2.00(3) 2.879(3) 162(3) yes
N11 H11B O53 6_556 0.89(3) 2.53(4) 2.897(3) 106(3) yes
N11 H11B O51 7_645 0.89(3) 2.56(3) 3.081(3) 119(3) yes
N11 H11B O52 7_645 0.89(3) 2.22(3) 3.100(3) 172(3) yes
N11 H11C O1W . 0.89(4) 1.93(4) 2.815(5) 173(3) yes

loop_
_geom_torsion_atom_site_label_1
_geom_torsion_atom_site_label_2
_geom_torsion_atom_site_label_3
_geom_torsion_atom_site_label_4
_geom_torsion
_geom_torsion_publ_flag
O51 S5 C5 C4 169.1(2) no
O52 S5 C5 C4 -71.9(2) no
O53 S5 C5 C4 48.3(3) no
O51 S5 C5 C6 -15.0(3) no
O52 S5 C5 C6 103.9(2) no
O53 S5 C5 C6 -135.8(2) no
C6 C1 C2 C3 -1.1(4) no
C7 C1 C2 O2 1.8(4) no
C6 C1 C7 O72 179.9(2) no
C7 C1 C2 C3 -178.3(3) no
C2 C1 C6 C5 -0.5(4) no
C6 C1 C7 O71 0.0(4) no
C6 C1 C2 O2 179.0(2) no
C2 C1 C7 O71 177.2(2) no
C7 C1 C6 C5 176.7(2) no
C2 C1 C7 O72 -3.0(4) no
O2 C2 C3 C4 -178.1(3) no
C1 C2 C3 C4 1.9(4) no
C2 C3 C4 C5 -1.1(4) no
C3 C4 C5 C6 -0.4(4) no
C3 C4 C5 S5 175.5(2) no
C4 C5 C6 C1 1.3(4) no
S5 C5 C6 C1 -174.5(2) no
N11 C11 C61 C51 179.6(3) no
C61 C11 C21 C31 0.6(5) no
N11 C11 C21 C31 -179.9(3) no
C21 C11 C61 C51 -0.9(4) no
C11 C21 C31 C41 0.1(5) no
C21 C31 C41 Br41 178.8(3) no
C21 C31 C41 C51 -0.5(5) no
C31 C41 C51 C61 0.2(4) no
Br41 C41 C51 C61 -179.1(2) no
C41 C51 C61 C11 0.5(4) no

loop_
_cod_related_entry_id
_cod_related_entry_database
_cod_related_entry_code
1 ChemSpider 21133976
